data_7129853
loop_
_publ_author_name
'Pu, Qian'
'Huo, Mingming'
'Liang, Guojuan'
'Bai, Lijuan'
'Chen, Genhui'
'Li, Hongjiao'
'Xiang, Peng'
'Zhou, Hui'
'Zhou, Jing'

_publ_section_title
;
 Divergent oxidative dearomatization coupling reactions to construct
 polycyclic cyclohexadienones
;
_journal_name_full 'Chemical Communications'
_journal_paper_doi 10.1039/D2CC00183G
_journal_year 2022
_chemical_formula_moiety '2(C31 H31 Br O2), C H4 O'
_chemical_formula_sum 'C63 H66 Br2 O5'
_chemical_formula_weight 1062.97
_space_group_crystal_system triclinic
_space_group_IT_number 2
_space_group_name_Hall '-P 1'
_space_group_name_H-M_alt 'P -1'
_atom_sites_solution_hydrogens geom
_atom_sites_solution_primary direct
_audit_creation_date 2021-12-06
_audit_creation_method
;
Olex2 1.2
(compiled 2018.05.29 svn.r3508 for OlexSys, GUI svn.r5506)
;
_audit_update_record
;
2021-12-08 deposited with the CCDC.	2022-03-07 downloaded from the CCDC.
;
_cell_angle_alpha 107.066(2)
_cell_angle_beta 90.028(2)
_cell_angle_gamma 112.861(3)
_cell_formula_units_Z 2
_cell_length_a 11.4412(3)
_cell_length_b 13.3055(4)
_cell_length_c 21.0185(6)
_cell_measurement_reflns_used 5550
_cell_measurement_temperature 293(2)
_cell_measurement_theta_max 70.7580
_cell_measurement_theta_min 3.7890
_cell_volume 2794.60(16)
_computing_cell_refinement 'CrysAlisPro 1.171.40.53 (Rigaku OD, 2019)'
_computing_data_collection 'CrysAlisPro 1.171.40.53 (Rigaku OD, 2019)'
_computing_data_reduction 'CrysAlisPro 1.171.40.53 (Rigaku OD, 2019)'
_computing_molecular_graphics 'Olex2 (Dolomanov et al., 2009)'
_computing_publication_material 'Olex2 (Dolomanov et al., 2009)'
_computing_structure_refinement 'ShelXL (Sheldrick, 2015)'
_computing_structure_solution 'ShelXS (Sheldrick, 2008)'
_diffrn_ambient_temperature 293(2)
_diffrn_detector 'CCD plate'
_diffrn_detector_area_resol_mean 16.2312
_diffrn_detector_type Eos
_diffrn_measured_fraction_theta_full 0.999
_diffrn_measured_fraction_theta_max 0.999
_diffrn_measurement_details
;
List of Runs (angles in degrees, time in seconds):

  # Type    Start    End  Width  t~exp~   \w     \q     \k     \f   Frames
#--------------------------------------------------------------------------
  1  \w   -105.00  11.00   0.50    5.00    --  -33.50   0.00-180.00  232
  2  \w    -66.00 -13.00   0.50    5.00    --  -33.50 -37.00 -60.00  106
  3  \w    -80.00 -36.00   0.50    5.00    --  -33.50 178.00-150.00   88
  4  \w     58.00 110.00   0.50    5.00    --   36.47 178.00 120.00  104
  5  \w     27.00  61.00   0.50    5.00    --   36.47  57.00-180.00   68
  6  \w     40.00  76.00   0.50    5.00    --   36.47 -99.00  60.00   72
  7  \w     67.00  98.00   0.50    5.00    --   36.47  37.00 -90.00   62
  8  \w     58.00  98.00   0.50    5.00    --   36.47 178.00 150.00   80
  9  \w     79.00 104.00   0.50    5.00    --   36.47  57.00 150.00   50
 10  \w     70.00  96.00   0.50    5.00    --   36.47-133.00 -71.00   52
 11  \w     30.00  56.00   0.50    5.00    --   36.47-133.00 -71.00   52
 12  \w     64.00  91.00   0.50    5.00    --   36.47  57.00-180.00   54
 13  \w     25.00  63.00   0.50    5.00    --   36.47  57.00 150.00   76
 14  \w     14.00  97.00   0.50    5.00    --   36.47  37.00 150.00  166
 15  \w     58.00  85.00   0.50    5.00    --   36.47 178.00  60.00   54
 16  \w     73.00 107.00   0.50    5.00    --   36.47 178.00 -60.00   68
 17  \w     61.00 108.00   0.50    5.00    --   36.47 178.00  30.00   94
 18  \w     15.00  57.00   0.50    5.00    --   36.47  37.00 -90.00   84
 19  \w    115.00 142.00   0.50   21.00    --  108.00 178.00  60.00   54
 20  \w     39.00 112.00   0.50   21.00    --  108.00 -45.00 -90.00  146
 21  \w     69.00 112.00   0.50   21.00    --  108.00-111.00-180.00   86
 22  \w     56.00 108.00   0.50   21.00    --  108.00 -94.00  90.00  104
 23  \w     82.00 112.00   0.50   21.00    --  108.00-111.00 -90.00   60
 24  \w     41.00 109.00   0.50   21.00    --  108.00 -94.00   0.00  136
 25  \w     38.00  63.00   0.50   21.00    --  108.00-111.00 -90.00   50
 26  \w     41.00 126.00   0.50   21.00    --  108.00 -45.00 150.00  170
 27  \w     93.00 157.00   0.50   21.00    --  108.00  45.00 -60.00  128
 28  \w    100.00 132.00   0.50   21.00    --  108.00 111.00-120.00   64
 29  \w     38.00 125.00   0.50   21.00    --  108.00 -45.00  60.00  174
 30  \w     83.00 119.00   0.50   21.00    --  108.00 -45.00 -60.00   72
 31  \w    106.00 167.00   0.50   21.00    --  108.00 111.00-150.00  122
 32  \w     40.00  70.00   0.50   21.00    --  108.00 -45.00 -60.00   60
 33  \w     56.00 136.00   0.50   21.00    --  108.00 -77.00-180.00  160
 34  \w     38.00 177.00   0.50   21.00    --  108.00   0.00-120.00  278
;
_diffrn_measurement_device 'four-circle diffractometer'
_diffrn_measurement_device_type 'Xcalibur, Eos, Gemini'
_diffrn_measurement_method '\w scans'
_diffrn_orient_matrix_type 'CrysAlisPro convention (1999,Acta A55,543-557)'
_diffrn_orient_matrix_UB_11 -0.0826007000
_diffrn_orient_matrix_UB_12 -0.0097359000
_diffrn_orient_matrix_UB_13 -0.0612549000
_diffrn_orient_matrix_UB_21 -0.0777852000
_diffrn_orient_matrix_UB_22 0.0540996000
_diffrn_orient_matrix_UB_23 0.0471848000
_diffrn_orient_matrix_UB_31 0.0940598000
_diffrn_orient_matrix_UB_32 0.1206329000
_diffrn_orient_matrix_UB_33 0.0009771000
_diffrn_radiation_monochromator graphite
_diffrn_radiation_probe x-ray
_diffrn_radiation_type CuK\a
_diffrn_radiation_wavelength 1.54184
_diffrn_reflns_av_R_equivalents 0.0297
_diffrn_reflns_av_unetI/netI 0.0432
_diffrn_reflns_Laue_measured_fraction_full 0.999
_diffrn_reflns_Laue_measured_fraction_max 0.999
_diffrn_reflns_limit_h_max 13
_diffrn_reflns_limit_h_min -13
_diffrn_reflns_limit_k_max 15
_diffrn_reflns_limit_k_min -10
_diffrn_reflns_limit_l_max 24
_diffrn_reflns_limit_l_min -25
_diffrn_reflns_number 20408
_diffrn_reflns_point_group_measured_fraction_full 0.999
_diffrn_reflns_point_group_measured_fraction_max 0.999
_diffrn_reflns_theta_full 67.078
_diffrn_reflns_theta_max 67.078
_diffrn_reflns_theta_min 3.743
_diffrn_source 'fine-focus sealed X-ray tube'
_diffrn_source_type 'Enhance (Cu) X-ray Source'
_exptl_absorpt_coefficient_mu 2.206
_exptl_absorpt_correction_T_max 1.00000
_exptl_absorpt_correction_T_min 0.96155
_exptl_absorpt_correction_type multi-scan
_exptl_absorpt_process_details
;
CrysAlisPro 1.171.40.53 (Rigaku Oxford Diffraction, 2019)
Empirical absorption correction using spherical harmonics,
 implemented in SCALE3 ABSPACK scaling algorithm.
;
_exptl_crystal_colour yellow
_exptl_crystal_colour_primary yellow
_exptl_crystal_density_diffrn 1.263
_exptl_crystal_description block
_exptl_crystal_F_000 1108
_exptl_crystal_size_max 0.13
_exptl_crystal_size_mid 0.08
_exptl_crystal_size_min 0.05
_refine_diff_density_max 0.644
_refine_diff_density_min -0.915
_refine_diff_density_rms 0.068
_refine_ls_extinction_method none
_refine_ls_goodness_of_fit_ref 1.009
_refine_ls_hydrogen_treatment constr
_refine_ls_matrix_type full
_refine_ls_number_parameters 656
_refine_ls_number_reflns 9972
_refine_ls_number_restraints 27
_refine_ls_restrained_S_all 1.011
_refine_ls_R_factor_all 0.0889
_refine_ls_R_factor_gt 0.0667
_refine_ls_shift/su_max 0.001
_refine_ls_shift/su_mean 0.000
_refine_ls_structure_factor_coef Fsqd
_refine_ls_weighting_details 'w=1/[\s^2^(Fo^2^)+(0.1153P)^2^+1.0451P] where P=(Fo^2^+2Fc^2^)/3'
_refine_ls_weighting_scheme calc
_refine_ls_wR_factor_gt 0.1862
_refine_ls_wR_factor_ref 0.2105
_reflns_Friedel_coverage 0.000
_reflns_number_gt 7068
_reflns_number_total 9972
_reflns_threshold_expression 'I > 2\s(I)'
_cod_data_source_file d2cc00183g2.cif
_cod_data_source_block 202111241
_cod_original_cell_volume 2794.59(14)
_cod_database_code 7129853
_shelx_shelxl_version_number 2014/7
_chemical_oxdiff_formula C30H3O3N2Br1
_chemical_oxdiff_usercomment r
_shelx_space_group_comment
;
The symmetry employed for this shelxl refinement is uniquely defined
by the following loop, which should always be used as a source of
symmetry information in preference to the above space-group names.
They are only intended as comments.
;
_shelx_estimated_absorpt_t_max 0.898
_shelx_estimated_absorpt_t_min 0.762
_reflns_odcompleteness_completeness 99.94
_reflns_odcompleteness_iscentric 1
_reflns_odcompleteness_theta 66.97
_olex2_refinement_description
;
1. Fixed Uiso
 At 1.2 times of:
  All C(H) groups
 At 1.5 times of:
  All C(H,H,H) groups, All O(H) groups
2. Restrained distances
 O3-C32
 1.45 with sigma of 0.02
 O3A-C32A
 1.45 with sigma of 0.02
3. Rigid bond restraints
 Br1', C1'
 with sigma for 1-2 distances of 0.001 and sigma for 1-3 distances of 0.001
4. Uiso/Uaniso restraints and constraints
Uanis(C1') \\sim Ueq, Uanis(Br1') \\sim Ueq: with sigma of 0.01 and sigma for
terminal atoms of 0.02
Uanis(C32A) \\sim Ueq, Uanis(C32) \\sim Ueq: with sigma of 0.01 and sigma for
terminal atoms of 0.02
Uanis(O3) = Uanis(O3A)
Uanis(C32) = Uanis(C32A)
5. Others
 Sof(O3A)=Sof(H3AA)=Sof(C32A)=Sof(H32D)=Sof(H32E)=Sof(H32F)=1-FVAR(1)
 Sof(O3)=Sof(H3A)=Sof(C32)=Sof(H32A)=Sof(H32B)=Sof(H32C)=FVAR(1)
6.a Aromatic/amide H refined with riding coordinates:
 C2(H2), C3(H3), C4(H4), C5(H5), C10(H10), C11(H11), C14(H14), C15(H15),
 C16(H16), C17(H17), C19(H19), C23(H23), C2'(H2'), C3'(H3'), C4'(H4'), C5'(H5'),
  C10'(H10'), C11'(H11'), C14'(H14'), C15'(H15'), C16'(H16'), C17'(H17'),
 C19'(H19'), C23'(H23')
6.b Idealised Me refined as rotating group:
 C25(H25A,H25B,H25C), C26(H26A,H26B,H26C), C27(H27A,H27B,H27C), C29(H29A,H29B,
 H29C), C30(H30A,H30B,H30C), C31(H31A,H31B,H31C), C25'(H25D,H25E,H25F),
 C26'(H26D,H26E,H26F), C27'(H27D,H27E,H27F), C29'(H29D,H29E,H29F), C30'(H30D,
 H30E,H30F), C31'(H31D,H31E,H31F), C32(H32A,H32B,H32C), C32A(H32D,H32E,H32F)
6.c Idealised tetrahedral OH refined as rotating group:
 O1(H1), O1'(H1'), O3(H3A), O3A(H3AA)
;
_olex2_submission_special_instructions 'No special instructions were received'
_oxdiff_exptl_absorpt_empirical_details
;
Empirical correction (ABSPACK) includes:
- Absorption correction using spherical harmonics
- Frame scaling
;
_oxdiff_exptl_absorpt_empirical_full_max 1.164
_oxdiff_exptl_absorpt_empirical_full_min 0.916

loop_
_space_group_symop_operation_xyz
'x, y, z'
'-x, -y, -z'

loop_
_atom_site_label
_atom_site_type_symbol
_atom_site_fract_x
_atom_site_fract_y
_atom_site_fract_z
_atom_site_U_iso_or_equiv
_atom_site_adp_type
_atom_site_occupancy
_atom_site_site_symmetry_order
_atom_site_calc_flag
_atom_site_refinement_flags_posn
_atom_site_refinement_flags_adp
_atom_site_refinement_flags_occupancy
_atom_site_disorder_assembly
_atom_site_disorder_group
Br1 Br 0.56663(5) 0.43621(5) 0.07794(3) 0.0863(2) Uani 1 1 d . . . . .
O1 O 0.7833(3) 0.4882(3) 0.21771(13) 0.0666(7) Uani 1 1 d . . . . .
H1 H 0.7726 0.5085 0.2573 0.100 Uiso 1 1 calc GR . . . .
O2 O 0.6403(4) 0.0275(2) -0.11934(14) 0.0776(9) Uani 1 1 d . . . . .
C1 C 0.7323(4) 0.5552(3) 0.08918(19) 0.0553(8) Uani 1 1 d . . . . .
C2 C 0.7381(5) 0.6653(4) 0.0984(2) 0.0755(13) Uani 1 1 d . . . . .
H2 H 0.6631 0.6766 0.0963 0.091 Uiso 1 1 calc R . . . .
C3 C 0.8532(6) 0.7558(4) 0.1106(3) 0.0853(15) Uani 1 1 d . . . . .
H3 H 0.8567 0.8290 0.1165 0.102 Uiso 1 1 calc R . . . .
C4 C 0.9643(5) 0.7404(4) 0.1143(3) 0.0778(13) Uani 1 1 d . . . . .
H4 H 1.0429 0.8029 0.1223 0.093 Uiso 1 1 calc R . . . .
C5 C 0.9596(4) 0.6329(3) 0.1062(2) 0.0605(9) Uani 1 1 d . . . . .
H5 H 1.0356 0.6234 0.1091 0.073 Uiso 1 1 calc R . . . .
C6 C 0.8417(3) 0.5360(3) 0.09342(16) 0.0464(7) Uani 1 1 d . . . . .
C7 C 0.8470(3) 0.4252(3) 0.09068(16) 0.0429(7) Uani 1 1 d . . . . .
C8 C 0.9224(3) 0.4304(3) 0.14999(16) 0.0445(7) Uani 1 1 d . . . . .
C9 C 0.8877(4) 0.4645(3) 0.21303(17) 0.0540(8) Uani 1 1 d . . . . .
C10 C 0.9558(5) 0.4699(4) 0.27038(19) 0.0687(11) Uani 1 1 d . . . . .
H10 H 0.9306 0.4933 0.3123 0.082 Uiso 1 1 calc R . . . .
C11 C 1.0571(5) 0.4417(4) 0.2655(2) 0.0733(12) Uani 1 1 d . . . . .
H11 H 1.0997 0.4446 0.3041 0.088 Uiso 1 1 calc R . . . .
C12 C 1.1003(4) 0.4077(3) 0.20290(19) 0.0561(9) Uani 1 1 d . . . . .
C13 C 1.0328(3) 0.4032(3) 0.14448(17) 0.0468(7) Uani 1 1 d . . . . .
C14 C 1.0822(4) 0.3731(3) 0.08266(19) 0.0530(8) Uani 1 1 d . . . . .
H14 H 1.0432 0.3723 0.0436 0.064 Uiso 1 1 calc R . . . .
C15 C 1.1858(4) 0.3454(4) 0.0800(2) 0.0673(11) Uani 1 1 d . . . . .
H15 H 1.2150 0.3247 0.0389 0.081 Uiso 1 1 calc R . . . .
C16 C 1.2481(4) 0.3476(4) 0.1370(3) 0.0740(12) Uani 1 1 d . . . . .
H16 H 1.3183 0.3283 0.1342 0.089 Uiso 1 1 calc R . . . .
C17 C 1.2064(4) 0.3780(4) 0.1971(2) 0.0687(11) Uani 1 1 d . . . . .
H17 H 1.2487 0.3793 0.2354 0.082 Uiso 1 1 calc R . . . .
C18 C 0.7904(3) 0.3252(3) 0.03767(16) 0.0437(7) Uani 1 1 d . . . . .
C19 C 0.7357(3) 0.3220(3) -0.02544(16) 0.0441(7) Uani 1 1 d . . . . .
H19 H 0.7356 0.3897 -0.0296 0.053 Uiso 1 1 calc R . . . .
C20 C 0.6850(3) 0.2255(3) -0.07821(16) 0.0456(7) Uani 1 1 d . . . . .
C21 C 0.6857(4) 0.1182(3) -0.07197(17) 0.0502(8) Uani 1 1 d . . . . .
C22 C 0.7420(3) 0.1197(3) -0.00837(16) 0.0422(7) Uani 1 1 d . . . . .
C23 C 0.7877(3) 0.2187(3) 0.04257(15) 0.0427(7) Uani 1 1 d . . . . .
H23 H 0.8193 0.2186 0.0833 0.051 Uiso 1 1 calc R . . . .
C24 C 0.6244(4) 0.2226(3) -0.14487(18) 0.0557(9) Uani 1 1 d . . . . .
C25 C 0.4812(4) 0.1422(4) -0.1571(2) 0.0749(12) Uani 1 1 d . . . . .
H25A H 0.4410 0.1664 -0.1190 0.112 Uiso 1 1 calc GR . . . .
H25B H 0.4718 0.0648 -0.1637 0.112 Uiso 1 1 calc GR . . . .
H25C H 0.4416 0.1454 -0.1964 0.112 Uiso 1 1 calc GR . . . .
C26 C 0.6947(5) 0.1840(5) -0.2037(2) 0.0801(13) Uani 1 1 d . . . . .
H26A H 0.6539 0.1799 -0.2448 0.120 Uiso 1 1 calc GR . . . .
H26B H 0.6917 0.1096 -0.2067 0.120 Uiso 1 1 calc GR . . . .
H26C H 0.7822 0.2385 -0.1960 0.120 Uiso 1 1 calc GR . . . .
C27 C 0.6347(5) 0.3417(4) -0.1418(2) 0.0808(14) Uani 1 1 d . . . . .
H27A H 0.5922 0.3689 -0.1056 0.121 Uiso 1 1 calc GR . . . .
H27B H 0.5951 0.3374 -0.1834 0.121 Uiso 1 1 calc GR . . . .
H27C H 0.7232 0.3938 -0.1345 0.121 Uiso 1 1 calc GR . . . .
C28 C 0.7488(4) 0.0094(3) -0.00226(18) 0.0516(8) Uani 1 1 d . . . . .
C29 C 0.8371(5) -0.0230(4) -0.0528(2) 0.0779(13) Uani 1 1 d . . . . .
H29A H 0.8462 -0.0896 -0.0487 0.117 Uiso 1 1 calc GR . . . .
H29B H 0.9196 0.0401 -0.0433 0.117 Uiso 1 1 calc GR . . . .
H29C H 0.8001 -0.0395 -0.0976 0.117 Uiso 1 1 calc GR . . . .
C30 C 0.6151(5) -0.0895(4) -0.0154(3) 0.0787(13) Uani 1 1 d . . . . .
H30A H 0.5626 -0.0670 0.0164 0.118 Uiso 1 1 calc GR . . . .
H30B H 0.6228 -0.1565 -0.0108 0.118 Uiso 1 1 calc GR . . . .
H30C H 0.5766 -0.1069 -0.0601 0.118 Uiso 1 1 calc GR . . . .
C31 C 0.8096(5) 0.0308(4) 0.0680(2) 0.0705(12) Uani 1 1 d . . . . .
H31A H 0.7568 0.0506 0.1006 0.106 Uiso 1 1 calc GR . . . .
H31B H 0.8930 0.0927 0.0775 0.106 Uiso 1 1 calc GR . . . .
H31C H 0.8171 -0.0377 0.0700 0.106 Uiso 1 1 calc GR . . . .
Br1' Br 0.45710(5) 0.08967(6) 0.44582(4) 0.1050(3) Uani 1 1 d . U . . .
O1' O 0.3142(5) 0.1152(4) 0.31925(19) 0.1085(14) Uani 1 1 d . . . . .
H1' H 0.3535 0.1273 0.2878 0.163 Uiso 1 1 calc GR . . . .
O2' O 0.2742(3) 0.4592(2) 0.65168(13) 0.0660(7) Uani 1 1 d . . . . .
C1' C 0.2893(4) -0.0280(4) 0.4267(2) 0.0688(10) Uani 1 1 d . U . . .
C2' C 0.2804(5) -0.1382(4) 0.4174(3) 0.0880(15) Uani 1 1 d . . . . .
H2' H 0.3540 -0.1506 0.4223 0.106 Uiso 1 1 calc R . . . .
C3' C 0.1645(6) -0.2278(4) 0.4011(3) 0.0976(18) Uani 1 1 d . . . . .
H3' H 0.1587 -0.3019 0.3947 0.117 Uiso 1 1 calc R . . . .
C4' C 0.0550(5) -0.2101(4) 0.3940(3) 0.0900(16) Uani 1 1 d . . . . .
H4' H -0.0246 -0.2720 0.3832 0.108 Uiso 1 1 calc R . . . .
C5' C 0.0634(4) -0.1014(4) 0.4027(2) 0.0692(11) Uani 1 1 d . . . . .
H5' H -0.0109 -0.0903 0.3973 0.083 Uiso 1 1 calc R . . . .
C6' C 0.1832(4) -0.0051(3) 0.41977(18) 0.0534(8) Uani 1 1 d . . . . .
C7' C 0.1830(4) 0.1090(3) 0.42451(17) 0.0534(8) Uani 1 1 d . . . . .
C8' C 0.1257(4) 0.1122(3) 0.36193(18) 0.0606(10) Uani 1 1 d . . . . .
C9' C 0.1971(6) 0.1135(5) 0.3090(2) 0.0847(15) Uani 1 1 d . . . . .
C10' C 0.1472(8) 0.1157(6) 0.2485(3) 0.114(2) Uani 1 1 d . . . . .
H10' H 0.1957 0.1176 0.2130 0.137 Uiso 1 1 calc R . . . .
C11' C 0.0313(9) 0.1151(6) 0.2415(3) 0.118(3) Uani 1 1 d . . . . .
H11' H 0.0003 0.1148 0.2005 0.141 Uiso 1 1 calc R . . . .
C12' C -0.0468(7) 0.1149(5) 0.2934(3) 0.0937(18) Uani 1 1 d . . . . .
C13' C 0.0026(5) 0.1141(3) 0.3559(2) 0.0664(11) Uani 1 1 d . . . . .
C14' C -0.0748(5) 0.1145(4) 0.4077(2) 0.0777(13) Uani 1 1 d . . . . .
H14' H -0.0457 0.1128 0.4485 0.093 Uiso 1 1 calc R . . . .
C15' C -0.1916(6) 0.1172(6) 0.3995(3) 0.1021(18) Uani 1 1 d . . . . .
H15' H -0.2403 0.1192 0.4349 0.122 Uiso 1 1 calc R . . . .
C16' C -0.2389(8) 0.1170(7) 0.3375(5) 0.128(3) Uani 1 1 d . . . . .
H16' H -0.3192 0.1176 0.3318 0.153 Uiso 1 1 calc R . . . .
C17' C -0.1683(9) 0.1160(6) 0.2875(4) 0.125(3) Uani 1 1 d . . . . .
H17' H -0.2007 0.1160 0.2469 0.150 Uiso 1 1 calc R . . . .
C18' C 0.2253(4) 0.2020(3) 0.48106(17) 0.0496(8) Uani 1 1 d . . . . .
C19' C 0.2734(4) 0.1999(3) 0.54433(17) 0.0496(8) Uani 1 1 d . . . . .
H19' H 0.2806 0.1334 0.5459 0.060 Uiso 1 1 calc R . . . .
C20' C 0.3082(3) 0.2911(3) 0.60104(17) 0.0498(8) Uani 1 1 d . . . . .
C21' C 0.2825(3) 0.3907(3) 0.59978(17) 0.0499(8) Uani 1 1 d . . . . .
C22' C 0.2634(4) 0.4051(3) 0.53334(18) 0.0524(8) Uani 1 1 d . . . . .
C23' C 0.2309(4) 0.3113(3) 0.47900(17) 0.0538(8) Uani 1 1 d . . . . .
H23' H 0.2109 0.3171 0.4377 0.065 Uiso 1 1 calc R . . . .
C24' C 0.3703(4) 0.2917(4) 0.66611(19) 0.0630(10) Uani 1 1 d . . . . .
C25' C 0.4744(6) 0.4090(6) 0.7016(3) 0.1033(19) Uani 1 1 d . . . . .
H25D H 0.5384 0.4287 0.6726 0.155 Uiso 1 1 calc GR . . . .
H25E H 0.5127 0.4076 0.7418 0.155 Uiso 1 1 calc GR . . . .
H25F H 0.4383 0.4651 0.7129 0.155 Uiso 1 1 calc GR . . . .
C26' C 0.2701(6) 0.2608(5) 0.7131(2) 0.0915(16) Uani 1 1 d . . . . .
H26D H 0.2207 0.3059 0.7167 0.137 Uiso 1 1 calc GR . . . .
H26E H 0.3120 0.2765 0.7567 0.137 Uiso 1 1 calc GR . . . .
H26F H 0.2146 0.1805 0.6954 0.137 Uiso 1 1 calc GR . . . .
C27' C 0.4254(8) 0.2014(6) 0.6503(3) 0.121(3) Uani 1 1 d . . . . .
H27D H 0.3570 0.1261 0.6351 0.182 Uiso 1 1 calc GR . . . .
H27E H 0.4745 0.2096 0.6899 0.182 Uiso 1 1 calc GR . . . .
H27F H 0.4796 0.2115 0.6158 0.182 Uiso 1 1 calc GR . . . .
C28' C 0.2767(6) 0.5216(4) 0.5301(2) 0.0813(15) Uani 1 1 d . . . . .
C29' C 0.1699(9) 0.5526(7) 0.5608(4) 0.137(3) Uani 1 1 d . . . . .
H29D H 0.0887 0.4909 0.5404 0.205 Uiso 1 1 calc GR . . . .
H29E H 0.1742 0.6216 0.5531 0.205 Uiso 1 1 calc GR . . . .
H29F H 0.1793 0.5649 0.6082 0.205 Uiso 1 1 calc GR . . . .
C30' C 0.4056(8) 0.6132(5) 0.5674(4) 0.142(3) Uani 1 1 d . . . . .
H30D H 0.4083 0.6200 0.6142 0.214 Uiso 1 1 calc GR . . . .
H30E H 0.4173 0.6857 0.5623 0.214 Uiso 1 1 calc GR . . . .
H30F H 0.4727 0.5917 0.5494 0.214 Uiso 1 1 calc GR . . . .
C31' C 0.2686(9) 0.5197(5) 0.4569(3) 0.131(3) Uani 1 1 d . . . . .
H31D H 0.3391 0.5066 0.4371 0.196 Uiso 1 1 calc GR . . . .
H31E H 0.2720 0.5922 0.4554 0.196 Uiso 1 1 calc GR . . . .
H31F H 0.1896 0.4591 0.4324 0.196 Uiso 1 1 calc GR . . . .
O3 O 0.4869(9) 0.1439(7) 0.2327(4) 0.099(2) Uani 0.543(8) 1 d D . P A 1
H3A H 0.4212 0.1047 0.2062 0.148 Uiso 0.543(8) 1 calc GR . P A 1
C32 C 0.552(2) 0.253(3) 0.220(3) 0.134(5) Uani 0.543(8) 1 d D U P A 1
H32A H 0.6144 0.2466 0.1899 0.201 Uiso 0.543(8) 1 calc GR . P A 1
H32B H 0.5948 0.3126 0.2613 0.201 Uiso 0.543(8) 1 calc GR . P A 1
H32C H 0.4912 0.2712 0.1997 0.201 Uiso 0.543(8) 1 calc GR . P A 1
O3A O 0.4280(11) 0.1790(9) 0.2138(4) 0.099(2) Uani 0.457(8) 1 d D . P A 2
H3AA H 0.4002 0.1314 0.1764 0.148 Uiso 0.457(8) 1 calc GR . P A 2
C32A C 0.570(2) 0.235(4) 0.220(4) 0.134(5) Uani 0.457(8) 1 d D U P A 2
H32D H 0.5974 0.2154 0.1770 0.201 Uiso 0.457(8) 1 calc GR . P A 2
H32E H 0.6063 0.2095 0.2501 0.201 Uiso 0.457(8) 1 calc GR . P A 2
H32F H 0.5976 0.3172 0.2379 0.201 Uiso 0.457(8) 1 calc GR . P A 2

loop_
_atom_site_aniso_label
_atom_site_aniso_U_11
_atom_site_aniso_U_22
_atom_site_aniso_U_33
_atom_site_aniso_U_23
_atom_site_aniso_U_13
_atom_site_aniso_U_12
Br1 0.0593(3) 0.0936(4) 0.1135(5) 0.0380(3) 0.0171(3) 0.0351(3)
O1 0.0822(19) 0.087(2) 0.0446(13) 0.0159(14) 0.0139(13) 0.0520(17)
O2 0.123(3) 0.0495(15) 0.0488(15) 0.0009(12) -0.0275(16) 0.0336(16)
C1 0.065(2) 0.054(2) 0.054(2) 0.0191(17) 0.0138(17) 0.0299(18)
C2 0.101(4) 0.082(3) 0.075(3) 0.034(2) 0.020(3) 0.063(3)
C3 0.133(5) 0.054(2) 0.088(3) 0.032(2) 0.015(3) 0.051(3)
C4 0.090(3) 0.050(2) 0.089(3) 0.032(2) 0.003(3) 0.018(2)
C5 0.071(2) 0.056(2) 0.057(2) 0.0187(18) 0.0085(19) 0.0279(19)
C6 0.0603(19) 0.0440(17) 0.0373(15) 0.0109(13) 0.0060(14) 0.0251(15)
C7 0.0504(17) 0.0451(17) 0.0360(15) 0.0128(13) 0.0059(13) 0.0222(14)
C8 0.0551(18) 0.0382(15) 0.0370(15) 0.0073(12) 0.0006(14) 0.0192(14)
C9 0.071(2) 0.0509(19) 0.0389(17) 0.0074(15) 0.0021(16) 0.0288(17)
C10 0.091(3) 0.082(3) 0.0343(18) 0.0087(18) 0.0026(18) 0.044(2)
C11 0.087(3) 0.085(3) 0.047(2) 0.016(2) -0.011(2) 0.039(3)
C12 0.061(2) 0.0501(19) 0.052(2) 0.0110(16) -0.0063(17) 0.0218(17)
C13 0.0541(18) 0.0376(16) 0.0455(17) 0.0101(13) 0.0007(14) 0.0175(14)
C14 0.056(2) 0.0489(18) 0.0516(19) 0.0143(15) 0.0058(16) 0.0201(16)
C15 0.070(3) 0.067(2) 0.072(3) 0.024(2) 0.024(2) 0.034(2)
C16 0.056(2) 0.068(3) 0.105(4) 0.030(3) 0.006(2) 0.031(2)
C17 0.061(2) 0.068(2) 0.077(3) 0.024(2) -0.011(2) 0.025(2)
C18 0.0516(18) 0.0439(17) 0.0389(16) 0.0138(13) 0.0032(14) 0.0223(14)
C19 0.0530(18) 0.0423(16) 0.0417(16) 0.0148(14) 0.0003(14) 0.0230(14)
C20 0.0505(17) 0.0485(18) 0.0411(16) 0.0175(14) -0.0005(14) 0.0213(14)
C21 0.062(2) 0.0457(18) 0.0410(17) 0.0092(15) -0.0045(15) 0.0234(16)
C22 0.0475(16) 0.0397(16) 0.0407(16) 0.0144(13) 0.0010(13) 0.0180(13)
C23 0.0516(17) 0.0451(17) 0.0338(15) 0.0139(13) 0.0018(13) 0.0209(14)
C24 0.067(2) 0.052(2) 0.0449(18) 0.0183(15) -0.0100(16) 0.0198(17)
C25 0.071(3) 0.075(3) 0.071(3) 0.028(2) -0.022(2) 0.018(2)
C26 0.104(4) 0.097(3) 0.040(2) 0.020(2) -0.001(2) 0.042(3)
C27 0.102(4) 0.069(3) 0.071(3) 0.032(2) -0.027(3) 0.027(2)
C28 0.066(2) 0.0405(17) 0.0500(19) 0.0153(15) -0.0030(16) 0.0235(16)
C29 0.105(4) 0.071(3) 0.074(3) 0.016(2) 0.013(3) 0.057(3)
C30 0.088(3) 0.051(2) 0.085(3) 0.028(2) -0.009(3) 0.012(2)
C31 0.105(3) 0.059(2) 0.059(2) 0.0233(19) -0.009(2) 0.042(2)
Br1' 0.0644(3) 0.0839(4) 0.1502(6) 0.0247(4) 0.0110(3) 0.0223(3)
O1' 0.116(3) 0.137(4) 0.068(2) 0.029(2) 0.037(2) 0.048(3)
O2' 0.097(2) 0.0661(16) 0.0433(13) 0.0112(12) 0.0135(13) 0.0459(16)
C1' 0.0668(17) 0.058(2) 0.071(3) 0.0100(19) 0.013(2) 0.0227(12)
C2' 0.084(3) 0.074(3) 0.114(4) 0.018(3) 0.008(3) 0.050(3)
C3' 0.100(4) 0.053(3) 0.131(5) 0.013(3) -0.002(4) 0.033(3)
C4' 0.083(3) 0.051(2) 0.116(4) 0.019(3) 0.001(3) 0.012(2)
C5' 0.066(2) 0.061(2) 0.075(3) 0.016(2) 0.008(2) 0.025(2)
C6' 0.063(2) 0.0486(19) 0.0438(18) 0.0068(15) 0.0036(16) 0.0230(16)
C7' 0.065(2) 0.055(2) 0.0393(17) 0.0144(15) 0.0081(16) 0.0249(17)
C8' 0.085(3) 0.051(2) 0.0368(17) 0.0067(15) -0.0005(17) 0.0236(19)
C9' 0.113(4) 0.077(3) 0.042(2) 0.011(2) 0.008(2) 0.022(3)
C10' 0.157(7) 0.119(5) 0.042(3) 0.026(3) 0.011(3) 0.031(5)
C11' 0.177(7) 0.112(5) 0.042(3) 0.029(3) -0.025(4) 0.033(5)
C12' 0.136(5) 0.074(3) 0.061(3) 0.019(2) -0.033(3) 0.034(3)
C13' 0.089(3) 0.054(2) 0.048(2) 0.0111(17) -0.013(2) 0.025(2)
C14' 0.093(3) 0.084(3) 0.063(3) 0.018(2) -0.008(2) 0.047(3)
C15' 0.099(4) 0.114(5) 0.104(4) 0.027(4) -0.005(3) 0.059(4)
C16' 0.121(6) 0.121(6) 0.143(7) 0.029(5) -0.043(5) 0.062(5)
C17' 0.156(7) 0.112(5) 0.103(5) 0.031(4) -0.057(5) 0.052(5)
C18' 0.061(2) 0.0493(18) 0.0404(17) 0.0126(14) 0.0043(15) 0.0255(16)
C19' 0.061(2) 0.0483(18) 0.0421(17) 0.0115(14) 0.0002(15) 0.0271(16)
C20' 0.0557(19) 0.0546(19) 0.0409(17) 0.0135(15) 0.0004(15) 0.0255(16)
C21' 0.0555(19) 0.0511(19) 0.0383(17) 0.0081(14) 0.0023(14) 0.0213(16)
C22' 0.068(2) 0.0505(19) 0.0439(18) 0.0167(15) 0.0078(16) 0.0289(17)
C23' 0.074(2) 0.053(2) 0.0375(17) 0.0144(15) 0.0041(16) 0.0300(18)
C24' 0.081(3) 0.069(2) 0.0414(18) 0.0098(17) -0.0116(18) 0.039(2)
C25' 0.097(4) 0.108(4) 0.088(4) 0.022(3) -0.037(3) 0.029(3)
C26' 0.130(5) 0.104(4) 0.058(3) 0.039(3) 0.013(3) 0.056(4)
C27' 0.185(7) 0.161(6) 0.067(3) 0.018(3) -0.021(4) 0.135(6)
C28' 0.140(5) 0.059(2) 0.062(3) 0.028(2) 0.026(3) 0.053(3)
C29' 0.228(9) 0.139(6) 0.132(6) 0.072(5) 0.065(6) 0.144(7)
C30' 0.193(8) 0.054(3) 0.135(6) 0.028(4) 0.016(6) 0.006(4)
C31' 0.270(10) 0.092(4) 0.077(4) 0.053(3) 0.048(5) 0.103(6)
O3 0.116(6) 0.085(4) 0.057(3) 0.001(3) 0.019(3) 0.017(3)
C32 0.150(8) 0.091(9) 0.103(5) 0.015(8) 0.010(8) 0.001(6)
O3A 0.116(6) 0.085(4) 0.057(3) 0.001(3) 0.019(3) 0.017(3)
C32A 0.150(8) 0.091(9) 0.103(5) 0.015(8) 0.010(8) 0.001(6)

loop_
_atom_type_symbol
_atom_type_description
_atom_type_scat_dispersion_real
_atom_type_scat_dispersion_imag
_atom_type_scat_source
C C 0.0181 0.0091 'International Tables Vol C Tables 4.2.6.8 and 6.1.1.4'
H H 0.0000 0.0000 'International Tables Vol C Tables 4.2.6.8 and 6.1.1.4'
Br Br -0.6763 1.2805 'International Tables Vol C Tables 4.2.6.8 and 6.1.1.4'
O O 0.0492 0.0322 'International Tables Vol C Tables 4.2.6.8 and 6.1.1.4'

loop_
_geom_angle_atom_site_label_1
_geom_angle_atom_site_label_2
_geom_angle_atom_site_label_3
_geom_angle
_geom_angle_site_symmetry_1
_geom_angle_site_symmetry_3
_geom_angle_publ_flag
C9 O1 H1 109.5 . . ?
C2 C1 Br1 116.5(3) . . ?
C6 C1 Br1 121.9(3) . . ?
C6 C1 C2 121.4(4) . . ?
C1 C2 H2 120.1 . . ?
C3 C2 C1 119.9(4) . . ?
C3 C2 H2 120.1 . . ?
C2 C3 H3 119.7 . . ?
C2 C3 C4 120.6(4) . . ?
C4 C3 H3 119.7 . . ?
C3 C4 H4 120.0 . . ?
C3 C4 C5 119.9(5) . . ?
C5 C4 H4 120.0 . . ?
C4 C5 H5 119.3 . . ?
C4 C5 C6 121.4(4) . . ?
C6 C5 H5 119.3 . . ?
C1 C6 C5 116.8(3) . . ?
C1 C6 C7 126.0(3) . . ?
C5 C6 C7 117.1(3) . . ?
C6 C7 C8 114.4(3) . . ?
C18 C7 C6 124.1(3) . . ?
C18 C7 C8 121.5(3) . . ?
C9 C8 C7 119.4(3) . . ?
C9 C8 C13 118.3(3) . . ?
C13 C8 C7 122.3(3) . . ?
O1 C9 C8 118.0(3) . . ?
O1 C9 C10 120.7(3) . . ?
C8 C9 C10 121.3(4) . . ?
C9 C10 H10 119.6 . . ?
C11 C10 C9 120.8(4) . . ?
C11 C10 H10 119.6 . . ?
C10 C11 H11 119.2 . . ?
C10 C11 C12 121.6(4) . . ?
C12 C11 H11 119.2 . . ?
C11 C12 C13 118.1(4) . . ?
C17 C12 C11 122.1(4) . . ?
C17 C12 C13 119.8(4) . . ?
C12 C13 C8 119.9(3) . . ?
C12 C13 C14 116.6(3) . . ?
C14 C13 C8 123.5(3) . . ?
C13 C14 H14 119.4 . . ?
C15 C14 C13 121.1(4) . . ?
C15 C14 H14 119.4 . . ?
C14 C15 H15 119.3 . . ?
C14 C15 C16 121.4(4) . . ?
C16 C15 H15 119.3 . . ?
C15 C16 H16 120.2 . . ?
C17 C16 C15 119.6(4) . . ?
C17 C16 H16 120.2 . . ?
C12 C17 H17 119.3 . . ?
C16 C17 C12 121.4(4) . . ?
C16 C17 H17 119.3 . . ?
C7 C18 C19 122.6(3) . . ?
C7 C18 C23 120.2(3) . . ?
C23 C18 C19 117.1(3) . . ?
C18 C19 H19 118.6 . . ?
C20 C19 C18 122.8(3) . . ?
C20 C19 H19 118.6 . . ?
C19 C20 C21 118.7(3) . . ?
C19 C20 C24 122.3(3) . . ?
C21 C20 C24 119.0(3) . . ?
O2 C21 C20 120.8(3) . . ?
O2 C21 C22 119.7(3) . . ?
C20 C21 C22 119.4(3) . . ?
C21 C22 C28 119.9(3) . . ?
C23 C22 C21 118.3(3) . . ?
C23 C22 C28 121.8(3) . . ?
C18 C23 H23 118.2 . . ?
C22 C23 C18 123.5(3) . . ?
C22 C23 H23 118.2 . . ?
C25 C24 C20 109.2(3) . . ?
C25 C24 C26 111.4(4) . . ?
C26 C24 C20 110.6(3) . . ?
C27 C24 C20 111.1(3) . . ?
C27 C24 C25 107.5(4) . . ?
C27 C24 C26 106.9(4) . . ?
C24 C25 H25A 109.5 . . ?
C24 C25 H25B 109.5 . . ?
C24 C25 H25C 109.5 . . ?
H25A C25 H25B 109.5 . . ?
H25A C25 H25C 109.5 . . ?
H25B C25 H25C 109.5 . . ?
C24 C26 H26A 109.5 . . ?
C24 C26 H26B 109.5 . . ?
C24 C26 H26C 109.5 . . ?
H26A C26 H26B 109.5 . . ?
H26A C26 H26C 109.5 . . ?
H26B C26 H26C 109.5 . . ?
C24 C27 H27A 109.5 . . ?
C24 C27 H27B 109.5 . . ?
C24 C27 H27C 109.5 . . ?
H27A C27 H27B 109.5 . . ?
H27A C27 H27C 109.5 . . ?
H27B C27 H27C 109.5 . . ?
C22 C28 C29 107.6(3) . . ?
C30 C28 C22 111.7(3) . . ?
C30 C28 C29 111.3(4) . . ?
C31 C28 C22 110.9(3) . . ?
C31 C28 C29 107.3(4) . . ?
C31 C28 C30 108.0(3) . . ?
C28 C29 H29A 109.5 . . ?
C28 C29 H29B 109.5 . . ?
C28 C29 H29C 109.5 . . ?
H29A C29 H29B 109.5 . . ?
H29A C29 H29C 109.5 . . ?
H29B C29 H29C 109.5 . . ?
C28 C30 H30A 109.5 . . ?
C28 C30 H30B 109.5 . . ?
C28 C30 H30C 109.5 . . ?
H30A C30 H30B 109.5 . . ?
H30A C30 H30C 109.5 . . ?
H30B C30 H30C 109.5 . . ?
C28 C31 H31A 109.5 . . ?
C28 C31 H31B 109.5 . . ?
C28 C31 H31C 109.5 . . ?
H31A C31 H31B 109.5 . . ?
H31A C31 H31C 109.5 . . ?
H31B C31 H31C 109.5 . . ?
C9' O1' H1' 109.5 . . ?
C2' C1' Br1' 116.1(4) . . ?
C6' C1' Br1' 121.6(3) . . ?
C6' C1' C2' 122.3(4) . . ?
C1' C2' H2' 120.1 . . ?
C3' C2' C1' 119.9(5) . . ?
C3' C2' H2' 120.1 . . ?
C2' C3' H3' 119.8 . . ?
C2' C3' C4' 120.5(5) . . ?
C4' C3' H3' 119.8 . . ?
C3' C4' H4' 120.1 . . ?
C5' C4' C3' 119.9(5) . . ?
C5' C4' H4' 120.1 . . ?
C4' C5' H5' 119.3 . . ?
C4' C5' C6' 121.4(5) . . ?
C6' C5' H5' 119.3 . . ?
C1' C6' C5' 116.1(4) . . ?
C1' C6' C7' 126.5(4) . . ?
C5' C6' C7' 117.3(4) . . ?
C8' C7' C6' 114.1(3) . . ?
C18' C7' C6' 124.4(3) . . ?
C18' C7' C8' 121.5(3) . . ?
C9' C8' C7' 117.2(4) . . ?
C9' C8' C13' 120.5(4) . . ?
C13' C8' C7' 122.3(4) . . ?
O1' C9' C8' 117.0(4) . . ?
O1' C9' C10' 123.4(6) . . ?
C8' C9' C10' 119.6(6) . . ?
C9' C10' H10' 119.7 . . ?
C11' C10' C9' 120.7(6) . . ?
C11' C10' H10' 119.7 . . ?
C10' C11' H11' 118.5 . . ?
C10' C11' C12' 123.0(5) . . ?
C12' C11' H11' 118.5 . . ?
C11' C12' C13' 117.4(6) . . ?
C17' C12' C11' 123.9(6) . . ?
C17' C12' C13' 118.7(6) . . ?
C8' C13' C12' 118.8(5) . . ?
C14' C13' C8' 123.8(4) . . ?
C14' C13' C12' 117.4(5) . . ?
C13' C14' H14' 119.2 . . ?
C15' C14' C13' 121.5(5) . . ?
C15' C14' H14' 119.2 . . ?
C14' C15' H15' 119.9 . . ?
C14' C15' C16' 120.2(7) . . ?
C16' C15' H15' 119.9 . . ?
C15' C16' H16' 120.1 . . ?
C17' C16' C15' 119.7(7) . . ?
C17' C16' H16' 120.1 . . ?
C12' C17' H17' 118.8 . . ?
C16' C17' C12' 122.5(6) . . ?
C16' C17' H17' 118.8 . . ?
C7' C18' C19' 123.2(3) . . ?
C7' C18' C23' 120.1(3) . . ?
C23' C18' C19' 116.7(3) . . ?
C18' C19' H19' 118.8 . . ?
C20' C19' C18' 122.4(3) . . ?
C20' C19' H19' 118.8 . . ?
C19' C20' C21' 118.2(3) . . ?
C19' C20' C24' 121.8(3) . . ?
C21' C20' C24' 120.0(3) . . ?
O2' C21' C20' 121.4(3) . . ?
O2' C21' C22' 120.5(3) . . ?
C20' C21' C22' 118.1(3) . . ?
C21' C22' C28' 119.6(3) . . ?
C23' C22' C21' 117.1(3) . . ?
C23' C22' C28' 123.3(3) . . ?
C18' C23' H23' 118.1 . . ?
C22' C23' C18' 123.7(3) . . ?
C22' C23' H23' 118.1 . . ?
C25' C24' C20' 110.5(4) . . ?
C25' C24' C26' 108.9(4) . . ?
C25' C24' C27' 109.9(5) . . ?
C26' C24' C20' 110.3(4) . . ?
C27' C24' C20' 109.9(3) . . ?
C27' C24' C26' 107.2(5) . . ?
C24' C25' H25D 109.5 . . ?
C24' C25' H25E 109.5 . . ?
C24' C25' H25F 109.5 . . ?
H25D C25' H25E 109.5 . . ?
H25D C25' H25F 109.5 . . ?
H25E C25' H25F 109.5 . . ?
C24' C26' H26D 109.5 . . ?
C24' C26' H26E 109.5 . . ?
C24' C26' H26F 109.5 . . ?
H26D C26' H26E 109.5 . . ?
H26D C26' H26F 109.5 . . ?
H26E C26' H26F 109.5 . . ?
C24' C27' H27D 109.5 . . ?
C24' C27' H27E 109.5 . . ?
C24' C27' H27F 109.5 . . ?
H27D C27' H27E 109.5 . . ?
H27D C27' H27F 109.5 . . ?
H27E C27' H27F 109.5 . . ?
C22' C28' C29' 111.2(5) . . ?
C22' C28' C30' 109.4(5) . . ?
C22' C28' C31' 110.3(4) . . ?
C29' C28' C30' 109.6(6) . . ?
C29' C28' C31' 107.4(6) . . ?
C30' C28' C31' 109.0(6) . . ?
C28' C29' H29D 109.5 . . ?
C28' C29' H29E 109.5 . . ?
C28' C29' H29F 109.5 . . ?
H29D C29' H29E 109.5 . . ?
H29D C29' H29F 109.5 . . ?
H29E C29' H29F 109.5 . . ?
C28' C30' H30D 109.5 . . ?
C28' C30' H30E 109.5 . . ?
C28' C30' H30F 109.5 . . ?
H30D C30' H30E 109.5 . . ?
H30D C30' H30F 109.5 . . ?
H30E C30' H30F 109.5 . . ?
C28' C31' H31D 109.5 . . ?
C28' C31' H31E 109.5 . . ?
C28' C31' H31F 109.5 . . ?
H31D C31' H31E 109.5 . . ?
H31D C31' H31F 109.5 . . ?
H31E C31' H31F 109.5 . . ?
C32 O3 H3A 109.5 . . ?
O3 C32 H32A 109.5 . . ?
O3 C32 H32B 109.5 . . ?
O3 C32 H32C 109.5 . . ?
H32A C32 H32B 109.5 . . ?
H32A C32 H32C 109.5 . . ?
H32B C32 H32C 109.5 . . ?
C32A O3A H3AA 109.5 . . ?
O3A C32A H32D 109.5 . . ?
O3A C32A H32E 109.5 . . ?
O3A C32A H32F 109.5 . . ?
H32D C32A H32E 109.5 . . ?
H32D C32A H32F 109.5 . . ?
H32E C32A H32F 109.5 . . ?

loop_
_geom_bond_atom_site_label_1
_geom_bond_atom_site_label_2
_geom_bond_distance
_geom_bond_site_symmetry_2
_geom_bond_publ_flag
Br1 C1 1.898(4) . ?
O1 H1 0.8200 . ?
O1 C9 1.346(5) . ?
O2 C21 1.235(4) . ?
C1 C2 1.395(6) . ?
C1 C6 1.379(5) . ?
C2 H2 0.9300 . ?
C2 C3 1.354(8) . ?
C3 H3 0.9300 . ?
C3 C4 1.370(8) . ?
C4 H4 0.9300 . ?
C4 C5 1.370(6) . ?
C5 H5 0.9300 . ?
C5 C6 1.413(5) . ?
C6 C7 1.484(5) . ?
C7 C8 1.485(4) . ?
C7 C18 1.375(5) . ?
C8 C9 1.381(5) . ?
C8 C13 1.439(5) . ?
C9 C10 1.403(5) . ?
C10 H10 0.9300 . ?
C10 C11 1.346(7) . ?
C11 H11 0.9300 . ?
C11 C12 1.416(6) . ?
C12 C13 1.424(5) . ?
C12 C17 1.410(6) . ?
C13 C14 1.428(5) . ?
C14 H14 0.9300 . ?
C14 C15 1.369(6) . ?
C15 H15 0.9300 . ?
C15 C16 1.382(7) . ?
C16 H16 0.9300 . ?
C16 C17 1.356(7) . ?
C17 H17 0.9300 . ?
C18 C19 1.448(4) . ?
C18 C23 1.440(5) . ?
C19 H19 0.9300 . ?
C19 C20 1.341(5) . ?
C20 C21 1.475(5) . ?
C20 C24 1.547(4) . ?
C21 C22 1.476(4) . ?
C22 C23 1.338(5) . ?
C22 C28 1.540(4) . ?
C23 H23 0.9300 . ?
C24 C25 1.539(6) . ?
C24 C26 1.545(6) . ?
C24 C27 1.525(6) . ?
C25 H25A 0.9600 . ?
C25 H25B 0.9600 . ?
C25 H25C 0.9600 . ?
C26 H26A 0.9600 . ?
C26 H26B 0.9600 . ?
C26 H26C 0.9600 . ?
C27 H27A 0.9600 . ?
C27 H27B 0.9600 . ?
C27 H27C 0.9600 . ?
C28 C29 1.551(6) . ?
C28 C30 1.539(6) . ?
C28 C31 1.531(5) . ?
C29 H29A 0.9600 . ?
C29 H29B 0.9600 . ?
C29 H29C 0.9600 . ?
C30 H30A 0.9600 . ?
C30 H30B 0.9600 . ?
C30 H30C 0.9600 . ?
C31 H31A 0.9600 . ?
C31 H31B 0.9600 . ?
C31 H31C 0.9600 . ?
Br1' C1' 1.895(4) . ?
O1' H1' 0.8200 . ?
O1' C9' 1.348(7) . ?
O2' C21' 1.230(4) . ?
C1' C2' 1.383(7) . ?
C1' C6' 1.379(6) . ?
C2' H2' 0.9300 . ?
C2' C3' 1.353(8) . ?
C3' H3' 0.9300 . ?
C3' C4' 1.377(8) . ?
C4' H4' 0.9300 . ?
C4' C5' 1.369(7) . ?
C5' H5' 0.9300 . ?
C5' C6' 1.419(6) . ?
C6' C7' 1.494(5) . ?
C7' C8' 1.488(5) . ?
C7' C18' 1.360(5) . ?
C8' C9' 1.382(7) . ?
C8' C13' 1.424(6) . ?
C9' C10' 1.407(8) . ?
C10' H10' 0.9300 . ?
C10' C11' 1.331(10) . ?
C11' H11' 0.9300 . ?
C11' C12' 1.411(10) . ?
C12' C13' 1.433(6) . ?
C12' C17' 1.402(11) . ?
C13' C14' 1.404(7) . ?
C14' H14' 0.9300 . ?
C14' C15' 1.364(8) . ?
C15' H15' 0.9300 . ?
C15' C16' 1.408(10) . ?
C16' H16' 0.9300 . ?
C16' C17' 1.327(12) . ?
C17' H17' 0.9300 . ?
C18' C19' 1.451(5) . ?
C18' C23' 1.444(5) . ?
C19' H19' 0.9300 . ?
C19' C20' 1.352(5) . ?
C20' C21' 1.471(5) . ?
C20' C24' 1.538(5) . ?
C21' C22' 1.491(5) . ?
C22' C23' 1.342(5) . ?
C22' C28' 1.520(5) . ?
C23' H23' 0.9300 . ?
C24' C25' 1.511(7) . ?
C24' C26' 1.527(7) . ?
C24' C27' 1.518(7) . ?
C25' H25D 0.9600 . ?
C25' H25E 0.9600 . ?
C25' H25F 0.9600 . ?
C26' H26D 0.9600 . ?
C26' H26E 0.9600 . ?
C26' H26F 0.9600 . ?
C27' H27D 0.9600 . ?
C27' H27E 0.9600 . ?
C27' H27F 0.9600 . ?
C28' C29' 1.522(9) . ?
C28' C30' 1.522(9) . ?
C28' C31' 1.534(7) . ?
C29' H29D 0.9600 . ?
C29' H29E 0.9600 . ?
C29' H29F 0.9600 . ?
C30' H30D 0.9600 . ?
C30' H30E 0.9600 . ?
C30' H30F 0.9600 . ?
C31' H31D 0.9600 . ?
C31' H31E 0.9600 . ?
C31' H31F 0.9600 . ?
O3 H3A 0.8200 . ?
O3 C32 1.457(19) . ?
C32 H32A 0.9600 . ?
C32 H32B 0.9600 . ?
C32 H32C 0.9600 . ?
O3A H3AA 0.8200 . ?
O3A C32A 1.487(19) . ?
C32A H32D 0.9600 . ?
C32A H32E 0.9600 . ?
C32A H32F 0.9600 . ?

loop_
_geom_hbond_atom_site_label_D
_geom_hbond_atom_site_label_H
_geom_hbond_atom_site_label_A
_geom_hbond_distance_DH
_geom_hbond_distance_HA
_geom_hbond_distance_DA
_geom_hbond_angle_DHA
_geom_hbond_site_symmetry_A
O1 H1 O2' 0.82 1.96 2.773(4) 172.8 2_666
O1' H1' O3 0.82 1.90 2.680(9) 158.7 .
O1' H1' O3A 0.82 1.95 2.752(10) 167.3 .
O3 H3A O2 0.82 2.02 2.688(8) 138.4 2_655
O3A H3AA O2 0.82 1.97 2.689(10) 146.4 2_655

loop_
_geom_torsion_atom_site_label_1
_geom_torsion_atom_site_label_2
_geom_torsion_atom_site_label_3
_geom_torsion_atom_site_label_4
_geom_torsion
_geom_torsion_site_symmetry_1
_geom_torsion_site_symmetry_2
_geom_torsion_site_symmetry_3
_geom_torsion_site_symmetry_4
_geom_torsion_publ_flag
Br1 C1 C2 C3 176.3(4) . . . . ?
Br1 C1 C6 C5 -176.0(3) . . . . ?
Br1 C1 C6 C7 -0.6(5) . . . . ?
O1 C9 C10 C11 177.2(4) . . . . ?
O2 C21 C22 C23 -178.4(4) . . . . ?
O2 C21 C22 C28 2.4(6) . . . . ?
C1 C2 C3 C4 -0.3(8) . . . . ?
C1 C6 C7 C8 -122.9(4) . . . . ?
C1 C6 C7 C18 58.7(5) . . . . ?
C2 C1 C6 C5 -1.3(5) . . . . ?
C2 C1 C6 C7 174.1(4) . . . . ?
C2 C3 C4 C5 -0.5(8) . . . . ?
C3 C4 C5 C6 0.5(7) . . . . ?
C4 C5 C6 C1 0.4(6) . . . . ?
C4 C5 C6 C7 -175.4(4) . . . . ?
C5 C6 C7 C8 52.5(4) . . . . ?
C5 C6 C7 C18 -126.0(4) . . . . ?
C6 C1 C2 C3 1.3(7) . . . . ?
C6 C7 C8 C9 58.8(4) . . . . ?
C6 C7 C8 C13 -120.0(3) . . . . ?
C6 C7 C18 C19 9.4(5) . . . . ?
C6 C7 C18 C23 -172.8(3) . . . . ?
C7 C8 C9 O1 2.1(5) . . . . ?
C7 C8 C9 C10 179.6(4) . . . . ?
C7 C8 C13 C12 -178.9(3) . . . . ?
C7 C8 C13 C14 2.3(5) . . . . ?
C7 C18 C19 C20 177.3(3) . . . . ?
C7 C18 C23 C22 -175.4(3) . . . . ?
C8 C7 C18 C19 -169.0(3) . . . . ?
C8 C7 C18 C23 8.9(5) . . . . ?
C8 C9 C10 C11 -0.1(7) . . . . ?
C8 C13 C14 C15 -178.5(4) . . . . ?
C9 C8 C13 C12 2.4(5) . . . . ?
C9 C8 C13 C14 -176.5(3) . . . . ?
C9 C10 C11 C12 1.2(8) . . . . ?
C10 C11 C12 C13 -0.4(7) . . . . ?
C10 C11 C12 C17 179.9(4) . . . . ?
C11 C12 C13 C8 -1.4(5) . . . . ?
C11 C12 C13 C14 177.5(4) . . . . ?
C11 C12 C17 C16 -178.8(4) . . . . ?
C12 C13 C14 C15 2.7(5) . . . . ?
C13 C8 C9 O1 -179.1(3) . . . . ?
C13 C8 C9 C10 -1.6(5) . . . . ?
C13 C12 C17 C16 1.5(6) . . . . ?
C13 C14 C15 C16 -1.2(6) . . . . ?
C14 C15 C16 C17 -0.2(7) . . . . ?
C15 C16 C17 C12 0.0(7) . . . . ?
C17 C12 C13 C8 178.3(3) . . . . ?
C17 C12 C13 C14 -2.8(5) . . . . ?
C18 C7 C8 C9 -122.7(4) . . . . ?
C18 C7 C8 C13 58.5(5) . . . . ?
C18 C19 C20 C21 -0.4(5) . . . . ?
C18 C19 C20 C24 178.8(3) . . . . ?
C19 C18 C23 C22 2.5(5) . . . . ?
C19 C20 C21 O2 -179.8(4) . . . . ?
C19 C20 C21 C22 -0.2(5) . . . . ?
C19 C20 C24 C25 -116.8(4) . . . . ?
C19 C20 C24 C26 120.3(4) . . . . ?
C19 C20 C24 C27 1.7(6) . . . . ?
C20 C21 C22 C23 1.9(5) . . . . ?
C20 C21 C22 C28 -177.3(3) . . . . ?
C21 C20 C24 C25 62.4(5) . . . . ?
C21 C20 C24 C26 -60.6(5) . . . . ?
C21 C20 C24 C27 -179.2(4) . . . . ?
C21 C22 C23 C18 -3.1(5) . . . . ?
C21 C22 C28 C29 63.4(4) . . . . ?
C21 C22 C28 C30 -59.1(4) . . . . ?
C21 C22 C28 C31 -179.5(4) . . . . ?
C23 C18 C19 C20 -0.7(5) . . . . ?
C23 C22 C28 C29 -115.8(4) . . . . ?
C23 C22 C28 C30 121.8(4) . . . . ?
C23 C22 C28 C31 1.3(5) . . . . ?
C24 C20 C21 O2 1.0(6) . . . . ?
C24 C20 C21 C22 -179.4(3) . . . . ?
C28 C22 C23 C18 176.0(3) . . . . ?
Br1' C1' C2' C3' -177.6(5) . . . . ?
Br1' C1' C6' C5' 177.4(3) . . . . ?
Br1' C1' C6' C7' 1.3(6) . . . . ?
O1' C9' C10' C11' -179.3(6) . . . . ?
O2' C21' C22' C23' -158.1(4) . . . . ?
O2' C21' C22' C28' 19.9(6) . . . . ?
C1' C2' C3' C4' -0.3(10) . . . . ?
C1' C6' C7' C8' 118.5(5) . . . . ?
C1' C6' C7' C18' -64.4(6) . . . . ?
C2' C1' C6' C5' 0.1(7) . . . . ?
C2' C1' C6' C7' -176.0(4) . . . . ?
C2' C3' C4' C5' 0.7(10) . . . . ?
C3' C4' C5' C6' -0.7(9) . . . . ?
C4' C5' C6' C1' 0.3(7) . . . . ?
C4' C5' C6' C7' 176.8(5) . . . . ?
C5' C6' C7' C8' -57.6(5) . . . . ?
C5' C6' C7' C18' 119.6(4) . . . . ?
C6' C1' C2' C3' -0.2(9) . . . . ?
C6' C7' C8' C9' -74.1(5) . . . . ?
C6' C7' C8' C13' 106.0(4) . . . . ?
C6' C7' C18' C19' -1.4(6) . . . . ?
C6' C7' C18' C23' 174.9(4) . . . . ?
C7' C8' C9' O1' -1.9(7) . . . . ?
C7' C8' C9' C10' 179.5(5) . . . . ?
C7' C8' C13' C12' -178.8(4) . . . . ?
C7' C8' C13' C14' 0.7(6) . . . . ?
C7' C18' C19' C20' -176.1(4) . . . . ?
C7' C18' C23' C22' 175.5(4) . . . . ?
C8' C7' C18' C19' 175.6(4) . . . . ?
C8' C7' C18' C23' -8.2(6) . . . . ?
C8' C9' C10' C11' -0.8(10) . . . . ?
C8' C13' C14' C15' 179.5(5) . . . . ?
C9' C8' C13' C12' 1.3(6) . . . . ?
C9' C8' C13' C14' -179.2(4) . . . . ?
C9' C10' C11' C12' 1.5(11) . . . . ?
C10' C11' C12' C13' -0.7(10) . . . . ?
C10' C11' C12' C17' 179.0(7) . . . . ?
C11' C12' C13' C8' -0.7(7) . . . . ?
C11' C12' C13' C14' 179.7(5) . . . . ?
C11' C12' C17' C16' -179.3(7) . . . . ?
C12' C13' C14' C15' -1.0(7) . . . . ?
C13' C8' C9' O1' 178.0(4) . . . . ?
C13' C8' C9' C10' -0.6(7) . . . . ?
C13' C12' C17' C16' 0.4(11) . . . . ?
C13' C14' C15' C16' 1.5(9) . . . . ?
C14' C15' C16' C17' -1.1(12) . . . . ?
C15' C16' C17' C12' 0.1(13) . . . . ?
C17' C12' C13' C8' 179.6(5) . . . . ?
C17' C12' C13' C14' 0.0(7) . . . . ?
C18' C7' C8' C9' 108.6(5) . . . . ?
C18' C7' C8' C13' -71.3(5) . . . . ?
C18' C19' C20' C21' 7.0(6) . . . . ?
C18' C19' C20' C24' -174.4(4) . . . . ?
C19' C18' C23' C22' -8.1(6) . . . . ?
C19' C20' C21' O2' 157.5(4) . . . . ?
C19' C20' C21' C22' -21.0(5) . . . . ?
C19' C20' C24' C25' 141.1(5) . . . . ?
C19' C20' C24' C26' -98.4(5) . . . . ?
C19' C20' C24' C27' 19.5(6) . . . . ?
C20' C21' C22' C23' 20.4(5) . . . . ?
C20' C21' C22' C28' -161.6(4) . . . . ?
C21' C20' C24' C25' -40.3(6) . . . . ?
C21' C20' C24' C26' 80.2(5) . . . . ?
C21' C20' C24' C27' -161.9(5) . . . . ?
C21' C22' C23' C18' -5.9(6) . . . . ?
C21' C22' C28' C29' -67.6(6) . . . . ?
C21' C22' C28' C30' 53.6(6) . . . . ?
C21' C22' C28' C31' 173.4(5) . . . . ?
C23' C18' C19' C20' 7.5(6) . . . . ?
C23' C22' C28' C29' 110.2(6) . . . . ?
C23' C22' C28' C30' -128.6(5) . . . . ?
C23' C22' C28' C31' -8.8(8) . . . . ?
C24' C20' C21' O2' -21.2(6) . . . . ?
C24' C20' C21' C22' 160.3(4) . . . . ?
C28' C22' C23' C18' 176.3(4) . . . . ?
